data_7050184
loop_
_publ_author_name
'Halcrow, Malcolm A.'
'Kilner, Colin A.'
'Wolowska, Joanna'
'McInnes, Eric J. L.'
'Bridgeman, Adam J.'

_publ_section_title
;
 Temperature dependence of the electronic ground states of two
 mononuclear, six-coordinate copper(ii) centres
;
_journal_issue 2
_journal_name_full 'New Journal of Chemistry'
_journal_page_first 228
_journal_paper_doi 10.1039/b309071j
_journal_volume 28
_journal_year 2004
_chemical_formula_moiety 'C14 H18 Cu N10, 2[Cl O4], 2[C3 H6 O]'
_chemical_formula_sum 'C20 H30 Cl2 Cu N10 O10'
_chemical_formula_weight 704.98
_chemical_name_common
;
Bis(2,6-bis(hydrazonomethyl)pyridine)copper(ii) diperchlorate
bis-acetone solvate
;
_chemical_name_systematic
;
Bis[2,6-bis{hydrazonomethyl}pyridine]copper(II) diperchlorate bis-acetone
solvate
;
_space_group_IT_number 9
_symmetry_cell_setting monoclinic
_symmetry_space_group_name_Hall 'C -2yc'
_symmetry_space_group_name_H-M 'C 1 c 1'
_atom_sites_solution_hydrogens geom
_atom_sites_solution_primary direct
_atom_sites_solution_secondary difmap
_audit_creation_method SHELXL-97
_cell_angle_alpha 90.00
_cell_angle_beta 118.0158(7)
_cell_angle_gamma 90.00
_cell_formula_units_Z 4
_cell_length_a 21.8166(4)
_cell_length_b 7.3939(1)
_cell_length_c 21.5138(3)
_cell_measurement_reflns_used 25996
_cell_measurement_temperature 150(2)
_cell_measurement_theta_max 27.51
_cell_measurement_theta_min 2.95
_cell_volume 3063.72(8)
_computing_cell_refinement 'DENZO-SMN (Otwinowski & Minor, 1997)'
_computing_data_collection 'COLLECT (Nonius, 1999)'
_computing_data_reduction 'DENZO-SMN (Otwinowski & Minor, 1997)'
_computing_molecular_graphics 'ORTEX (McArdle, 1995)'
_computing_publication_material 'local program'
_computing_structure_refinement 'SHELXL-97 (Sheldrick, 1997)'
_computing_structure_solution 'SHELXS-97 (Sheldrick, 1990)'
_diffrn_ambient_temperature 150(2)
_diffrn_detector_area_resol_mean 9.091
_diffrn_measured_fraction_theta_full 0.997
_diffrn_measured_fraction_theta_max 0.997
_diffrn_measurement_device_type 'Nonius KappaCCD diffractometer'
_diffrn_measurement_method 'Area detector scans'
_diffrn_radiation_monochromator graphite
_diffrn_radiation_source 'fine-focus sealed tube'
_diffrn_radiation_type MoK\a
_diffrn_radiation_wavelength 0.71073
_diffrn_reflns_av_R_equivalents 0.0479
_diffrn_reflns_av_sigmaI/netI 0.0491
_diffrn_reflns_limit_h_max 28
_diffrn_reflns_limit_h_min -28
_diffrn_reflns_limit_k_max 9
_diffrn_reflns_limit_k_min -8
_diffrn_reflns_limit_l_max 27
_diffrn_reflns_limit_l_min -27
_diffrn_reflns_number 25996
_diffrn_reflns_theta_full 27.51
_diffrn_reflns_theta_max 27.51
_diffrn_reflns_theta_min 2.95
_exptl_absorpt_coefficient_mu 0.954
_exptl_absorpt_correction_T_max 0.954
_exptl_absorpt_correction_T_min 0.855
_exptl_absorpt_correction_type multi-scan
_exptl_absorpt_process_details
;
Using multiple and symmetry-related data measurements via the program SORTAV
See R.H. Blessing, Acta Cryst (1995), A51, 33-38
;
_exptl_crystal_colour Green
_exptl_crystal_density_diffrn 1.528
_exptl_crystal_density_method 'not measured'
_exptl_crystal_description Plate
_exptl_crystal_F_000 1452
_exptl_crystal_size_max 0.17
_exptl_crystal_size_mid 0.13
_exptl_crystal_size_min 0.05
_refine_diff_density_max 1.184
_refine_diff_density_min -0.441
_refine_diff_density_rms 0.154
_refine_ls_abs_structure_details 'Flack H D (1983), Acta Cryst. A39, 876-881'
_refine_ls_abs_structure_Flack 0.004(13)
_refine_ls_extinction_coef 0.0051(6)
_refine_ls_extinction_expression Fc^*^=kFc[1+0.001xFc^2^\l^3^/sin(2\q)]^-1/4^
_refine_ls_extinction_method SHELXL
_refine_ls_goodness_of_fit_ref 1.061
_refine_ls_hydrogen_treatment mixed
_refine_ls_matrix_type full
_refine_ls_number_parameters 436
_refine_ls_number_reflns 6988
_refine_ls_number_restraints 34
_refine_ls_restrained_S_all 1.062
_refine_ls_R_factor_all 0.0569
_refine_ls_R_factor_gt 0.0490
_refine_ls_shift/su_max 0.001
_refine_ls_shift/su_mean 0.000
_refine_ls_structure_factor_coef Fsqd
_refine_ls_weighting_details 'calc w=1/[\s^2^(Fo^2^)+(0.0849P)^2^+2.9651P] where P=(Fo^2^+2Fc^2^)/3'
_refine_ls_weighting_scheme calc
_refine_ls_wR_factor_gt 0.1317
_refine_ls_wR_factor_ref 0.1382
_reflns_number_gt 6373
_reflns_number_total 6988
_reflns_threshold_expression >2sigma(I)
_cod_data_source_file b309071j.txt
_cod_data_source_block mh59
_cod_depositor_comments
;
The following automatic conversions were performed:
'_symmetry_cell_setting' value 'Monoclinic' changed to 'monoclinic'
according to '/home/saulius/struct/CIF-dictionaries/cif_core.dic'
dictionary named 'cif_core.dic' version 2.4.1 from 2010-06-29.

Automatic conversion script
Id: cif_fix_enum 1527 2010-12-29 10:47:43Z saulius 
;
_cod_original_cell_volume 3063.71(8)
_cod_original_sg_symbol_H-M 'C c'
_cod_database_code 7050184

loop_
_symmetry_equiv_pos_as_xyz
'x, y, z'
'x, -y, z+1/2'
'x+1/2, y+1/2, z'
'x+1/2, -y+1/2, z+1/2'

loop_
_atom_site_label
_atom_site_type_symbol
_atom_site_fract_x
_atom_site_fract_y
_atom_site_fract_z
_atom_site_U_iso_or_equiv
_atom_site_adp_type
_atom_site_occupancy
_atom_site_symmetry_multiplicity
_atom_site_calc_flag
_atom_site_refinement_flags
_atom_site_disorder_assembly
_atom_site_disorder_group
Cu1 Cu 0.52198(2) 0.44904(5) 0.41845(2) 0.03311(14) Uani 1 1 d . . .
N2 N 0.6066(2) 0.4448(4) 0.5059(2) 0.0378(8) Uani 1 1 d . . .
C3 C 0.6527(2) 0.5787(6) 0.5211(3) 0.0416(9) Uani 1 1 d . . .
C4 C 0.7146(3) 0.5796(7) 0.5841(3) 0.0502(11) Uani 1 1 d . . .
H4 H 0.7479 0.6730 0.5944 0.060 Uiso 1 1 calc R . .
C5 C 0.7263(3) 0.4384(8) 0.6317(3) 0.0591(15) Uani 1 1 d . . .
H5 H 0.7675 0.4368 0.6756 0.071 Uiso 1 1 calc R . .
C6 C 0.6791(3) 0.3047(7) 0.6154(3) 0.0542(11) Uani 1 1 d . . .
H6 H 0.6874 0.2079 0.6474 0.065 Uiso 1 1 calc R . .
C7 C 0.6185(2) 0.3089(6) 0.5517(2) 0.0429(9) Uani 1 1 d . . .
C8 C 0.6312(2) 0.7191(6) 0.4666(2) 0.0416(9) Uani 1 1 d . . .
H8 H 0.6585 0.8238 0.4722 0.050 Uiso 1 1 calc R . .
N9 N 0.57271(18) 0.6920(5) 0.4105(2) 0.0405(7) Uani 1 1 d . . .
N10 N 0.5490(3) 0.8067(7) 0.3566(3) 0.0659(13) Uani 1 1 d D . .
H10A H 0.5038(17) 0.796(7) 0.322(2) 0.053(5) Uiso 1 1 d D . .
H10B H 0.563(2) 0.923(4) 0.365(3) 0.053(5) Uiso 1 1 d D . .
C11 C 0.5624(3) 0.1738(6) 0.5262(3) 0.0481(10) Uani 1 1 d . . .
H11 H 0.5654 0.0685 0.5528 0.058 Uiso 1 1 calc R . .
N12 N 0.5096(2) 0.2044(5) 0.4670(2) 0.0440(8) Uani 1 1 d . . .
N13 N 0.4569(3) 0.0851(7) 0.4384(3) 0.0689(14) Uani 1 1 d D . .
H13A H 0.4116(17) 0.111(7) 0.406(2) 0.053(5) Uiso 1 1 d D . .
H13B H 0.459(3) -0.010(6) 0.467(3) 0.053(5) Uiso 1 1 d D . .
N14 N 0.43613(19) 0.4614(4) 0.3286(2) 0.0340(7) Uani 1 1 d . . .
C15 C 0.3810(2) 0.5551(5) 0.3247(3) 0.0411(10) Uani 1 1 d . . .
C16 C 0.3214(3) 0.5743(7) 0.2602(3) 0.0501(12) Uani 1 1 d . . .
H16 H 0.2827 0.6401 0.2574 0.060 Uiso 1 1 calc R . .
C17 C 0.3187(2) 0.4988(8) 0.2014(3) 0.0507(11) Uani 1 1 d . . .
H17 H 0.2784 0.5133 0.1572 0.061 Uiso 1 1 calc R . .
C18 C 0.3754(3) 0.3995(7) 0.2058(3) 0.0489(10) Uani 1 1 d . . .
H18 H 0.3736 0.3438 0.1652 0.059 Uiso 1 1 calc R . .
C19 C 0.4340(2) 0.3843(5) 0.2706(2) 0.0399(8) Uani 1 1 d . . .
C20 C 0.3896(2) 0.6331(6) 0.3894(3) 0.0448(10) Uani 1 1 d . . .
H20 H 0.3523 0.6934 0.3916 0.054 Uiso 1 1 calc R . .
N21 N 0.44886(19) 0.6193(5) 0.4439(2) 0.0410(7) Uani 1 1 d . . .
N22 N 0.4599(2) 0.7036(6) 0.5052(2) 0.0522(9) Uani 1 1 d D . .
H22A H 0.4978(19) 0.646(8) 0.541(2) 0.053(5) Uiso 1 1 d D . .
H22B H 0.423(2) 0.698(7) 0.516(3) 0.053(5) Uiso 1 1 d D . .
C23 C 0.4961(2) 0.2877(5) 0.2810(2) 0.0401(8) Uani 1 1 d . . .
H23 H 0.4984 0.2294 0.2428 0.048 Uiso 1 1 calc R . .
N24 N 0.54726(18) 0.2832(4) 0.34261(18) 0.0364(7) Uani 1 1 d . . .
N25 N 0.6059(2) 0.1859(5) 0.3554(2) 0.0453(8) Uani 1 1 d D . .
H25A H 0.646(2) 0.213(8) 0.3966(17) 0.053(5) Uiso 1 1 d D . .
H25B H 0.616(2) 0.201(8) 0.3183(19) 0.053(5) Uiso 1 1 d D . .
Cl26 Cl 0.61731(5) 0.22227(13) 0.18176(5) 0.0394(2) Uani 1 1 d . . .
O27 O 0.6668(2) 0.2698(6) 0.2529(2) 0.0709(11) Uani 1 1 d . . .
O28 O 0.5865(2) 0.3824(6) 0.1428(2) 0.0678(10) Uani 1 1 d . . .
O29 O 0.5651(2) 0.1047(6) 0.1832(3) 0.0749(12) Uani 1 1 d . . .
O30 O 0.65312(18) 0.1279(5) 0.15035(19) 0.0533(8) Uani 1 1 d . . .
O32 O 0.7615(2) 0.0479(6) 0.4268(2) 0.0684(12) Uani 1 1 d D . .
Cl31A Cl 0.77971(17) 0.0731(7) 0.49900(16) 0.0353(9) Uani 0.75 1 d PD A 1
O33A O 0.7226(3) 0.1473(10) 0.5050(3) 0.0706(16) Uani 0.75 1 d PD A 1
O34A O 0.8366(3) 0.1959(9) 0.5323(3) 0.0583(14) Uani 0.75 1 d PD A 1
O35A O 0.7965(4) -0.0977(7) 0.5334(3) 0.0724(16) Uani 0.75 1 d PD A 1
Cl31B Cl 0.7812(8) 0.094(2) 0.4984(8) 0.056(6) Uiso 0.25 1 d PD A 2
O33B O 0.8525(7) 0.135(3) 0.5401(9) 0.058(6) Uiso 0.25 1 d PD A 2
O34B O 0.7628(12) -0.037(3) 0.5363(10) 0.095(7) Uiso 0.25 1 d PD A 2
O35B O 0.7403(10) 0.257(2) 0.4928(10) 0.088(6) Uiso 0.25 1 d PD A 2
O36 O 0.4318(2) 0.8486(6) 0.2154(2) 0.0660(10) Uani 1 1 d . . .
C37 C 0.4403(3) 0.8231(6) 0.1638(3) 0.0480(11) Uani 1 1 d . . .
C38 C 0.4030(4) 0.9334(10) 0.0996(4) 0.0790(19) Uani 1 1 d . . .
H38A H 0.3977 0.8640 0.0586 0.095 Uiso 1 1 calc R . .
H38B H 0.4295 1.0438 0.1038 0.095 Uiso 1 1 calc R . .
H38C H 0.3571 0.9655 0.0939 0.095 Uiso 1 1 calc R . .
C39 C 0.4881(4) 0.6798(8) 0.1640(4) 0.0679(14) Uani 1 1 d . . .
H39A H 0.5210 0.7320 0.1499 0.081 Uiso 1 1 calc R . .
H39B H 0.4612 0.5842 0.1308 0.081 Uiso 1 1 calc R . .
H39C H 0.5136 0.6286 0.2114 0.081 Uiso 1 1 calc R . .
O40 O 0.3094(3) 0.1711(9) 0.3291(4) 0.0971(17) Uani 1 1 d . . .
C41 C 0.2586(3) 0.1582(8) 0.3387(3) 0.0608(13) Uani 1 1 d . . .
C42 C 0.2665(4) 0.0510(8) 0.4001(4) 0.0653(16) Uani 1 1 d . . .
H42A H 0.2918 -0.0609 0.4029 0.098 Uiso 1 1 calc R . .
H42B H 0.2205 0.0214 0.3949 0.098 Uiso 1 1 calc R . .
H42C H 0.2925 0.1216 0.4433 0.098 Uiso 1 1 calc R . .
C43 C 0.1915(4) 0.2431(10) 0.2944(4) 0.083(2) Uani 1 1 d . . .
H43A H 0.1775 0.3151 0.3239 0.124 Uiso 1 1 calc R . .
H43B H 0.1566 0.1494 0.2699 0.124 Uiso 1 1 calc R . .
H43C H 0.1953 0.3219 0.2598 0.124 Uiso 1 1 calc R . .

loop_
_atom_site_aniso_label
_atom_site_aniso_U_11
_atom_site_aniso_U_22
_atom_site_aniso_U_33
_atom_site_aniso_U_23
_atom_site_aniso_U_13
_atom_site_aniso_U_12
Cu1 0.0357(2) 0.0287(2) 0.0375(2) 0.00291(18) 0.01928(17) -0.00061(18)
N2 0.039(2) 0.0334(19) 0.041(2) 0.0039(13) 0.0186(17) 0.0040(12)
C3 0.041(2) 0.041(2) 0.045(2) -0.0021(17) 0.0217(19) 0.0036(16)
C4 0.041(2) 0.050(3) 0.050(3) -0.009(2) 0.013(2) 0.001(2)
C5 0.050(3) 0.075(4) 0.040(3) 0.001(2) 0.010(2) 0.018(2)
C6 0.062(3) 0.054(3) 0.048(2) 0.012(2) 0.027(2) 0.016(2)
C7 0.051(2) 0.040(2) 0.040(2) 0.0062(16) 0.0230(19) 0.0081(17)
C8 0.041(2) 0.036(2) 0.050(2) 0.0003(16) 0.0237(19) -0.0059(15)
N9 0.0411(18) 0.0350(17) 0.0483(19) 0.0051(14) 0.0235(16) -0.0027(13)
N10 0.063(3) 0.051(2) 0.061(3) 0.024(2) 0.011(2) -0.013(2)
C11 0.060(3) 0.040(2) 0.056(3) 0.0165(19) 0.037(2) 0.0108(19)
N12 0.053(2) 0.0339(17) 0.052(2) 0.0034(15) 0.0302(18) -0.0021(15)
N13 0.058(3) 0.048(2) 0.096(4) 0.015(2) 0.032(3) -0.014(2)
N14 0.0371(19) 0.0294(17) 0.042(2) 0.0014(12) 0.0238(16) -0.0017(12)
C15 0.035(2) 0.038(2) 0.054(3) 0.0027(16) 0.0237(19) -0.0018(15)
C16 0.032(2) 0.047(3) 0.063(3) 0.005(2) 0.016(2) -0.0019(17)
C17 0.037(2) 0.052(2) 0.050(3) 0.005(2) 0.010(2) -0.0067(19)
C18 0.048(2) 0.047(2) 0.041(2) 0.0025(18) 0.0118(19) -0.0073(19)
C19 0.045(2) 0.0294(18) 0.042(2) 0.0072(15) 0.0171(18) -0.0006(15)
C20 0.040(2) 0.040(2) 0.066(3) -0.0037(18) 0.035(2) -0.0012(16)
N21 0.0443(19) 0.0357(17) 0.052(2) -0.0039(14) 0.0300(17) -0.0061(14)
N22 0.060(2) 0.053(2) 0.054(2) -0.0113(18) 0.035(2) -0.0095(19)
C23 0.050(2) 0.0369(19) 0.039(2) -0.0040(15) 0.0258(18) -0.0019(16)
N24 0.0388(17) 0.0349(16) 0.0409(17) 0.0058(13) 0.0231(15) 0.0030(13)
N25 0.045(2) 0.0416(19) 0.057(2) 0.0093(16) 0.0304(18) 0.0088(15)
Cl26 0.0402(5) 0.0395(5) 0.0407(5) -0.0038(4) 0.0208(4) -0.0002(4)
O27 0.079(3) 0.072(3) 0.046(2) -0.0132(17) 0.0158(19) -0.002(2)
O28 0.064(2) 0.055(2) 0.078(3) 0.0117(18) 0.028(2) 0.0185(18)
O29 0.074(3) 0.061(2) 0.115(4) -0.008(2) 0.065(3) -0.021(2)
O30 0.0490(19) 0.055(2) 0.059(2) -0.0124(16) 0.0278(16) 0.0041(15)
O32 0.067(3) 0.094(4) 0.046(2) -0.0166(19) 0.028(2) -0.006(2)
Cl31A 0.0307(12) 0.0388(12) 0.0329(13) 0.0004(6) 0.0121(7) -0.0068(7)
O33A 0.042(3) 0.101(5) 0.069(3) -0.027(3) 0.027(2) 0.007(3)
O34A 0.042(3) 0.057(3) 0.072(4) -0.009(3) 0.024(3) -0.018(3)
O35A 0.088(4) 0.040(2) 0.075(4) 0.018(2) 0.026(3) 0.002(3)
O36 0.071(2) 0.066(2) 0.066(2) -0.0008(18) 0.036(2) 0.0012(19)
C37 0.053(3) 0.032(2) 0.051(3) 0.0011(17) 0.019(2) -0.0080(18)
C38 0.058(3) 0.094(5) 0.062(4) 0.021(3) 0.010(3) -0.003(3)
C39 0.073(4) 0.054(3) 0.086(4) 0.006(3) 0.045(3) 0.006(3)
O40 0.085(4) 0.116(5) 0.109(4) 0.015(3) 0.060(3) 0.003(3)
C41 0.078(4) 0.051(3) 0.067(3) -0.009(2) 0.045(3) -0.002(3)
C42 0.075(4) 0.058(3) 0.060(3) 0.001(2) 0.029(3) 0.008(3)
C43 0.091(5) 0.078(4) 0.050(3) -0.003(3) 0.010(3) 0.021(4)

loop_
_atom_type_symbol
_atom_type_description
_atom_type_scat_dispersion_real
_atom_type_scat_dispersion_imag
_atom_type_scat_source
C C 0.0033 0.0016 'International Tables Vol C Tables 4.2.6.8 and 6.1.1.4'
H H 0.0000 0.0000 'International Tables Vol C Tables 4.2.6.8 and 6.1.1.4'
N N 0.0061 0.0033 'International Tables Vol C Tables 4.2.6.8 and 6.1.1.4'
Cl Cl 0.1484 0.1585 'International Tables Vol C Tables 4.2.6.8 and 6.1.1.4'
O O 0.0106 0.0060 'International Tables Vol C Tables 4.2.6.8 and 6.1.1.4'
Cu Cu 0.3201 1.2651 'International Tables Vol C Tables 4.2.6.8 and 6.1.1.4'

loop_
_geom_angle_atom_site_label_1
_geom_angle_atom_site_label_2
_geom_angle_atom_site_label_3
_geom_angle
_geom_angle_site_symmetry_1
_geom_angle_site_symmetry_3
_geom_angle_publ_flag
N2 Cu1 N14 178.17(14) . . ?
N2 Cu1 N9 78.38(14) . . ?
N14 Cu1 N9 99.83(13) . . ?
N2 Cu1 N12 78.14(15) . . ?
N14 Cu1 N12 103.64(15) . . ?
N9 Cu1 N12 156.52(16) . . ?
N2 Cu1 N21 103.40(15) . . ?
N14 Cu1 N21 76.11(14) . . ?
N9 Cu1 N21 90.14(13) . . ?
N12 Cu1 N21 94.89(14) . . ?
N2 Cu1 N24 104.20(14) . . ?
N14 Cu1 N24 76.28(14) . . ?
N9 Cu1 N24 94.82(13) . . ?
N12 Cu1 N24 91.28(13) . . ?
N21 Cu1 N24 152.39(13) . . ?
C3 N2 C7 120.7(4) . . ?
C3 N2 Cu1 119.6(3) . . ?
C7 N2 Cu1 119.7(3) . . ?
N2 C3 C4 121.0(5) . . ?
N2 C3 C8 114.0(4) . . ?
C4 C3 C8 125.0(5) . . ?
C3 C4 C5 117.9(5) . . ?
C6 C5 C4 120.1(5) . . ?
C5 C6 C7 119.8(5) . . ?
N2 C7 C6 120.5(5) . . ?
N2 C7 C11 113.2(4) . . ?
C6 C7 C11 126.3(4) . . ?
N9 C8 C3 116.1(4) . . ?
C8 N9 N10 121.6(4) . . ?
C8 N9 Cu1 111.8(3) . . ?
N10 N9 Cu1 126.6(3) . . ?
N12 C11 C7 117.1(4) . . ?
C11 N12 N13 121.2(4) . . ?
C11 N12 Cu1 111.8(3) . . ?
N13 N12 Cu1 126.8(3) . . ?
C19 N14 C15 120.9(4) . . ?
C19 N14 Cu1 119.5(3) . . ?
C15 N14 Cu1 119.6(3) . . ?
N14 C15 C16 120.0(5) . . ?
N14 C15 C20 115.9(4) . . ?
C16 C15 C20 124.1(4) . . ?
C17 C16 C15 119.8(5) . . ?
C16 C17 C18 120.0(5) . . ?
C19 C18 C17 118.7(5) . . ?
N14 C19 C18 120.6(4) . . ?
N14 C19 C23 116.1(4) . . ?
C18 C19 C23 123.3(4) . . ?
N21 C20 C15 118.3(4) . . ?
C20 N21 N22 119.4(4) . . ?
C20 N21 Cu1 110.0(3) . . ?
N22 N21 Cu1 130.6(3) . . ?
N24 C23 C19 118.2(4) . . ?
C23 N24 N25 120.0(4) . . ?
C23 N24 Cu1 109.8(3) . . ?
N25 N24 Cu1 130.1(3) . . ?
O28 Cl26 O30 109.8(3) . . ?
O28 Cl26 O27 109.5(3) . . ?
O30 Cl26 O27 108.5(3) . . ?
O28 Cl26 O29 110.7(3) . . ?
O30 Cl26 O29 109.1(2) . . ?
O27 Cl26 O29 109.2(3) . . ?
O33A Cl31A O35A 108.5(5) . . ?
O33A Cl31A O32 110.0(4) . . ?
O35A Cl31A O32 108.8(5) . . ?
O33A Cl31A O34A 107.6(5) . . ?
O35A Cl31A O34A 110.7(5) . . ?
O32 Cl31A O34A 111.2(4) . . ?
O33B Cl31B O32 114.7(13) . . ?
O33B Cl31B O34B 107.3(13) . . ?
O32 Cl31B O34B 115.0(13) . . ?
O33B Cl31B O35B 109.0(13) . . ?
O32 Cl31B O35B 104.2(12) . . ?
O34B Cl31B O35B 106.1(13) . . ?
O36 C37 C38 120.8(6) . . ?
O36 C37 C39 120.9(5) . . ?
C38 C37 C39 118.3(6) . . ?
O40 C41 C43 124.6(7) . . ?
O40 C41 C42 117.3(7) . . ?
C43 C41 C42 118.2(6) . . ?

loop_
_geom_bond_atom_site_label_1
_geom_bond_atom_site_label_2
_geom_bond_distance
_geom_bond_site_symmetry_2
_geom_bond_publ_flag
Cu1 N2 1.921(4) . ?
Cu1 N14 1.962(4) . ?
Cu1 N9 2.159(3) . ?
Cu1 N12 2.168(4) . ?
Cu1 N21 2.291(4) . ?
Cu1 N24 2.305(3) . ?
N2 C3 1.337(6) . ?
N2 C7 1.343(5) . ?
C3 C4 1.394(7) . ?
C3 C8 1.468(6) . ?
C4 C5 1.399(8) . ?
C5 C6 1.349(8) . ?
C6 C7 1.387(7) . ?
C7 C11 1.472(7) . ?
C8 N9 1.296(6) . ?
N9 N10 1.329(5) . ?
C11 N12 1.274(7) . ?
N12 N13 1.347(6) . ?
N14 C19 1.354(6) . ?
N14 C15 1.356(6) . ?
C15 C16 1.393(7) . ?
C15 C20 1.435(7) . ?
C16 C17 1.359(8) . ?
C17 C18 1.403(8) . ?
C18 C19 1.384(6) . ?
C19 C23 1.452(6) . ?
C20 N21 1.277(6) . ?
N21 N22 1.374(5) . ?
C23 N24 1.270(6) . ?
N24 N25 1.378(5) . ?
Cl26 O28 1.424(4) . ?
Cl26 O30 1.432(3) . ?
Cl26 O27 1.441(4) . ?
Cl26 O29 1.445(4) . ?
Cl31A O33A 1.422(6) . ?
Cl31A O32 1.423(5) . ?
Cl31A O35A 1.422(7) . ?
Cl31A O34A 1.429(5) . ?
Cl31B O33B 1.414(16) . ?
Cl31B O32 1.432(15) . ?
Cl31B O34B 1.442(16) . ?
Cl31B O35B 1.465(17) . ?
O36 C37 1.224(7) . ?
C37 C38 1.475(8) . ?
C37 C39 1.486(8) . ?
O40 C41 1.220(8) . ?
C41 C43 1.462(9) . ?
C41 C42 1.481(9) . ?

loop_
_geom_hbond_atom_site_label_D
_geom_hbond_atom_site_label_H
_geom_hbond_atom_site_label_A
_geom_hbond_distance_DH
_geom_hbond_distance_HA
_geom_hbond_distance_DA
_geom_hbond_angle_DHA
_geom_hbond_site_symmetry_A
N10 H10A O36 0.92(3) 2.12(4) 2.927(6) 146(5) .
N10 H10B N25 0.91(3) 2.21(3) 3.071(6) 160(6) 1_565
N13 H13A O40 0.92(3) 2.11(3) 3.029(8) 178(5) .
N13 H13B N22 0.92(3) 2.27(3) 3.153(7) 161(5) 1_545
N22 H22A O28 0.93(3) 2.15(4) 3.018(7) 156(5) 2_565
N22 H22B O34A 0.93(3) 2.08(3) 3.009(7) 176(4) 3_455
N22 H22B O33B 0.93(3) 1.91(3) 2.823(18) 168(5) 3_455
N25 H25A O32 0.93(3) 2.60(5) 3.166(6) 120(4) .
N25 H25A O33A 0.93(3) 2.19(3) 3.037(7) 151(5) .
N25 H25A O35B 0.93(3) 2.15(4) 3.08(2) 176(5) .
N25 H25B O27 0.93(3) 2.22(3) 3.125(6) 165(4) .
